data_2206712
loop_
_publ_author_name
'Rademeyer, Melanie'
'Barkhuizen, David A.'
'Kruger, Hendrik G.'
'Maguire, Glenn E. M.'

_publ_section_title
;
 1,2-Bis(2-aminophenoxy)ethane
;
_journal_coeditor_code HG6229
_journal_issue 9
_journal_name_full 'Acta Crystallographica Section E'
_journal_page_first o3014
_journal_page_last o3016
_journal_paper_doi 10.1107/S1600536805026231
_journal_volume 61
_journal_year 2005
_chemical_formula_iupac 'C14 H16 N2 O2'
_chemical_formula_moiety 'C14 H16 N2 O2'
_chemical_formula_sum 'C14 H16 N2 O2'
_chemical_formula_weight 244.29
_chemical_name_common 1,2-Bis(2-aminophenoxy)ethane
_chemical_name_systematic
;
1,2-Bis(2-aminophenoxy)ethane
;
_space_group_IT_number 15
_symmetry_cell_setting monoclinic
_symmetry_space_group_name_Hall '-C 2yc'
_symmetry_space_group_name_H-M 'C 1 2/c 1'
_atom_sites_solution_hydrogens geom
_atom_sites_solution_primary direct
_atom_sites_solution_secondary difmap
_audit_creation_method SHELXL-97
_cell_angle_alpha 90.00
_cell_angle_beta 105.14(10)
_cell_angle_gamma 90.00
_cell_formula_units_Z 4
_cell_length_a 26.33(2)
_cell_length_b 5.979(8)
_cell_length_c 8.163(10)
_cell_measurement_reflns_used 170
_cell_measurement_temperature 120(2)
_cell_measurement_theta_max 32
_cell_measurement_theta_min 2
_cell_volume 1240(3)
_computing_cell_refinement 'CrysAlis CCD'
_computing_data_collection 'CrysAlis CCD (Oxford Diffraction, 2003)'
_computing_data_reduction 'CrysAlis RED (Oxford Diffraction, 2003)'
_computing_molecular_graphics 'ORTEP-3 for Windows (Farrugia, 1997)'
_computing_publication_material 'WinGX (Farrugia, 1999) and PLATON (Spek, 2003)'
_computing_structure_refinement 'SHELXL97 (Sheldrick, 1997)'
_computing_structure_solution 'SHELXS97 (Sheldrick, 1997)'
_diffrn_ambient_temperature 120(2)
_diffrn_measured_fraction_theta_full 0.994
_diffrn_measured_fraction_theta_max 0.941
_diffrn_measurement_device_type 'Oxford Excalibur2'
_diffrn_measurement_method \w--2\q
_diffrn_radiation_monochromator graphite
_diffrn_radiation_source 'fine-focus sealed tube'
_diffrn_radiation_type MoK\a
_diffrn_radiation_wavelength 0.71073
_diffrn_reflns_av_R_equivalents 0.0742
_diffrn_reflns_av_sigmaI/netI 0.0458
_diffrn_reflns_limit_h_max 37
_diffrn_reflns_limit_h_min -38
_diffrn_reflns_limit_k_max 8
_diffrn_reflns_limit_k_min -8
_diffrn_reflns_limit_l_max 7
_diffrn_reflns_limit_l_min -11
_diffrn_reflns_number 5831
_diffrn_reflns_theta_full 25.00
_diffrn_reflns_theta_max 31.65
_diffrn_reflns_theta_min 4.81
_diffrn_standards_decay_% <2
_diffrn_standards_interval_count n/a
_diffrn_standards_interval_time n/a
_diffrn_standards_number n/a
_exptl_absorpt_coefficient_mu 0.089
_exptl_absorpt_correction_type none
_exptl_crystal_colour yellow
_exptl_crystal_density_diffrn 1.308
_exptl_crystal_density_method 'not measured'
_exptl_crystal_description block
_exptl_crystal_F_000 520
_exptl_crystal_size_max 0.4
_exptl_crystal_size_mid 0.4
_exptl_crystal_size_min 0.3
_refine_diff_density_max 0.548
_refine_diff_density_min -0.285
_refine_ls_extinction_method none
_refine_ls_goodness_of_fit_ref 1.088
_refine_ls_hydrogen_treatment mixed
_refine_ls_matrix_type full
_refine_ls_number_parameters 90
_refine_ls_number_reflns 1962
_refine_ls_number_restraints 0
_refine_ls_restrained_S_all 1.088
_refine_ls_R_factor_all 0.0675
_refine_ls_R_factor_gt 0.0608
_refine_ls_shift/su_max 0.005
_refine_ls_shift/su_mean 0.001
_refine_ls_structure_factor_coef Fsqd
_refine_ls_weighting_details 'calc w = 1/[\s^2^(Fo^2^)+(0.1046P)^2^+0.6144P] where P = (Fo^2^+2Fc^2^)/3'
_refine_ls_weighting_scheme calc
_refine_ls_wR_factor_gt 0.1658
_refine_ls_wR_factor_ref 0.1769
_reflns_number_gt 1660
_reflns_number_total 1962
_reflns_threshold_expression I>2\s(I)
_cod_data_source_file hg6229.cif
_cod_data_source_block I
_cod_original_cell_volume 1241(3)
_cod_original_sg_symbol_Hall '-C 2yc '
_cod_original_sg_symbol_H-M 'C 2/c'
_cod_database_code 2206712
_cod_database_fobs_code 2206712

loop_
_symmetry_equiv_pos_as_xyz
'x, y, z'
'-x, y, -z+1/2'
'x+1/2, y+1/2, z'
'-x+1/2, y+1/2, -z+1/2'
'-x, -y, -z'
'x, -y, z-1/2'
'-x+1/2, -y+1/2, -z'
'x+1/2, -y+1/2, z-1/2'

loop_
_atom_site_label
_atom_site_fract_x
_atom_site_fract_y
_atom_site_fract_z
_atom_site_U_iso_or_equiv
_atom_site_adp_type
_atom_site_calc_flag
_atom_site_refinement_flags
_atom_site_occupancy
_atom_site_type_symbol
H1A 0.4647(8) 0.443(4) -0.081(3) 0.046(5) Uiso d . 1 H
H1B 0.4262(9) 0.594(4) -0.192(3) 0.047(5) Uiso d . 1 H
O1 0.45656(3) 0.16732(13) 0.10458(9) 0.0167(2) Uani d . 1 O
C2 0.40368(4) 0.19399(17) 0.02613(12) 0.0156(2) Uani d . 1 C
C7 0.47062(4) -0.02137(17) 0.21506(12) 0.0168(2) Uani d . 1 C
H7A 0.4593 -0.1586 0.1529 0.020 Uiso calc R 1 H
H7B 0.4536 -0.0115 0.3069 0.020 Uiso calc R 1 H
C1 0.39252(4) 0.37962(18) -0.08417(12) 0.0183(2) Uani d . 1 C
C3 0.36364(4) 0.0565(2) 0.04940(13) 0.0203(3) Uani d . 1 C
H3 0.3715 -0.0659 0.1219 0.024 Uiso calc R 1 H
N1 0.43429(4) 0.51631(17) -0.10006(13) 0.0239(3) Uani d . 1 N
C6 0.34030(5) 0.4225(2) -0.16850(15) 0.0255(3) Uani d . 1 C
H6 0.3322 0.5440 -0.2418 0.031 Uiso calc R 1 H
C5 0.30007(5) 0.2858(2) -0.14465(16) 0.0289(3) Uani d . 1 C
H5 0.2653 0.3171 -0.2014 0.035 Uiso calc R 1 H
C4 0.31158(5) 0.1029(2) -0.03651(15) 0.0265(3) Uani d . 1 C
H4 0.2846 0.0113 -0.0214 0.032 Uiso calc R 1 H

loop_
_atom_site_aniso_label
_atom_site_aniso_U_11
_atom_site_aniso_U_22
_atom_site_aniso_U_33
_atom_site_aniso_U_12
_atom_site_aniso_U_13
_atom_site_aniso_U_23
O1 0.0172(4) 0.0194(4) 0.0123(4) -0.0014(3) 0.0016(3) 0.0031(2)
C2 0.0179(4) 0.0186(5) 0.0099(4) 0.0002(3) 0.0031(3) -0.0009(3)
C7 0.0204(5) 0.0165(5) 0.0125(4) -0.0009(3) 0.0024(3) 0.0017(3)
C1 0.0238(5) 0.0177(5) 0.0123(4) 0.0007(4) 0.0030(3) -0.0005(3)
C3 0.0207(5) 0.0249(5) 0.0149(5) -0.0033(4) 0.0042(3) 0.0001(4)
N1 0.0313(5) 0.0208(5) 0.0186(5) -0.0044(4) 0.0049(4) 0.0051(3)
C6 0.0267(6) 0.0272(6) 0.0197(5) 0.0066(4) 0.0011(4) 0.0032(4)
C5 0.0202(5) 0.0397(7) 0.0242(6) 0.0057(5) 0.0009(4) -0.0004(5)
C4 0.0195(5) 0.0374(7) 0.0223(5) -0.0030(4) 0.0047(4) -0.0009(5)

loop_
_atom_type_symbol
_atom_type_description
_atom_type_scat_dispersion_real
_atom_type_scat_dispersion_imag
_atom_type_scat_source
C C 0.0033 0.0016 'International Tables Vol C Tables 4.2.6.8 and 6.1.1.4'
H H 0.0000 0.0000 'International Tables Vol C Tables 4.2.6.8 and 6.1.1.4'
N N 0.0061 0.0033 'International Tables Vol C Tables 4.2.6.8 and 6.1.1.4'
O O 0.0106 0.0060 'International Tables Vol C Tables 4.2.6.8 and 6.1.1.4'

loop_
_geom_angle_atom_site_label_1
_geom_angle_atom_site_label_2
_geom_angle_atom_site_label_3
_geom_angle_site_symmetry_1
_geom_angle_site_symmetry_3
_geom_angle
C2 O1 C7 . . 116.53(10)
O1 C2 C3 . . 125.27(11)
O1 C2 C1 . . 113.79(11)
C3 C2 C1 . . 120.94(12)
O1 C7 C7 . 2_655 108.08(9)
O1 C7 H7A . . 110.1
C7 C7 H7A 2_655 . 110.1
O1 C7 H7B . . 110.1
C7 C7 H7B 2_655 . 110.1
H7A C7 H7B . . 108.4
C6 C1 N1 . . 122.96(12)
C6 C1 C2 . . 118.35(12)
N1 C1 C2 . . 118.66(12)
C2 C3 C4 . . 119.67(12)
C2 C3 H3 . . 120.2
C4 C3 H3 . . 120.2
C1 N1 H1A . . 112.8(15)
C1 N1 H1B . . 112.0(15)
H1A N1 H1B . . 115(2)
C5 C6 C1 . . 120.84(12)
C5 C6 H6 . . 119.6
C1 C6 H6 . . 119.6
C4 C5 C6 . . 120.27(13)
C4 C5 H5 . . 119.9
C6 C5 H5 . . 119.9
C5 C4 C3 . . 119.93(12)
C5 C4 H4 . . 120.0
C3 C4 H4 . . 120.0

loop_
_geom_bond_atom_site_label_1
_geom_bond_atom_site_label_2
_geom_bond_site_symmetry_2
_geom_bond_distance
O1 C2 . 1.3814(19)
O1 C7 . 1.4314(18)
C2 C3 . 1.3884(17)
C2 C1 . 1.411(2)
C7 C7 2_655 1.503(2)
C7 H7A . 0.9700
C7 H7B . 0.9700
C1 C6 . 1.391(2)
C1 N1 . 1.4032(17)
C3 C4 . 1.395(2)
C3 H3 . 0.9300
N1 H1A . 0.89(2)
N1 H1B . 0.86(2)
C6 C5 . 1.391(2)
C6 H6 . 0.9300
C5 C4 . 1.388(2)
C5 H5 . 0.9300
C4 H4 . 0.9300

loop_
_geom_hbond_atom_site_label_D
_geom_hbond_atom_site_label_H
_geom_hbond_atom_site_label_A
_geom_hbond_site_symmetry_A
_geom_hbond_distance_DH
_geom_hbond_distance_HA
_geom_hbond_distance_DA
_geom_hbond_angle_DHA
_geom_hbond_publ_flag
N1 H1B O1 6_565 0.86(2) 2.48(3) 3.236(3) 147.9(19) yes

loop_
_geom_torsion_atom_site_label_1
_geom_torsion_atom_site_label_2
_geom_torsion_atom_site_label_3
_geom_torsion_atom_site_label_4
_geom_torsion_site_symmetry_4
_geom_torsion
C7 O1 C2 C3 . 1.64(14)
C7 O1 C2 C1 . -178.54(8)
C2 O1 C7 C7 2_655 179.28(8)
O1 C2 C1 C6 . -179.46(9)
C3 C2 C1 C6 . 0.37(16)
O1 C2 C1 N1 . -1.33(14)
C3 C2 C1 N1 . 178.50(10)
O1 C2 C3 C4 . 179.42(9)
C1 C2 C3 C4 . -0.39(16)
N1 C1 C6 C5 . -178.02(11)
C2 C1 C6 C5 . 0.03(17)
C1 C6 C5 C4 . -0.40(19)
C6 C5 C4 C3 . 0.37(19)
C2 C3 C4 C5 . 0.02(18)
